data_2205759
loop_
_publ_author_name
'Hempel, Andrew'
'Camerman, Norman'
'Mastropaolo, Donald'
'Camerman, Arthur'

_publ_section_title
;
 Methylfelbamate
;
_journal_issue 5
_journal_name_full 'Acta Crystallographica Section E'
_journal_page_first o1384
_journal_page_last o1386
_journal_paper_doi 10.1107/S1600536805011335
_journal_volume 61
_journal_year 2005
_chemical_formula_iupac 'C12 H16 N2 O4'
_chemical_formula_moiety 'C12 H16 N2 O4'
_chemical_formula_sum 'C12 H16 N2 O4'
_chemical_formula_weight 252.27
_chemical_name_common methylfelbamate
_chemical_name_systematic
;
2-Methyl-2-phenyl-1,3-propanediol dicarbamate
;
_space_group_IT_number 2
_space_group_name_Hall '-P 1'
_symmetry_cell_setting triclinic
_symmetry_space_group_name_Hall '-P 1'
_symmetry_space_group_name_H-M 'P -1'
_atom_sites_solution_hydrogens difmap
_atom_sites_solution_primary direct
_atom_sites_solution_secondary difmap
_audit_creation_method SHELXL97
_cell_angle_alpha 96.74(2)
_cell_angle_beta 95.82(2)
_cell_angle_gamma 126.51(3)
_cell_formula_units_Z 4
_cell_length_a 9.984(2)
_cell_length_b 12.040(3)
_cell_length_c 14.360(4)
_cell_measurement_reflns_used 16
_cell_measurement_temperature 294(2)
_cell_measurement_theta_max 50
_cell_measurement_theta_min 22
_cell_volume 1345.8(8)
_computing_cell_refinement 'Picker Operating Manual'
_computing_data_collection 'Picker Operating Manual (Picker, 1967)'
_computing_data_reduction 'Picker Operating Manual'
_computing_molecular_graphics 'ORTEP-3 for Windows (Farrugia, 1997)'
_computing_publication_material SHELXL97
_computing_structure_refinement 'SHELXL97 (Sheldrick, 1997)'
_computing_structure_solution 'SHELXS97 (Sheldrick, 1997)'
_diffrn_ambient_temperature 294(2)
_diffrn_measured_fraction_theta_full 1.000
_diffrn_measured_fraction_theta_max 1.000
_diffrn_measurement_device_type 'Picker FACS-1 four-circle'
_diffrn_measurement_method \q/2\q
_diffrn_radiation_monochromator 'Ni-filtered radiation'
_diffrn_radiation_source 'fine-focus sealed tube'
_diffrn_radiation_type CuK\a
_diffrn_radiation_wavelength 1.54178
_diffrn_reflns_av_R_equivalents 0.0169
_diffrn_reflns_av_sigmaI/netI 1.8433
_diffrn_reflns_limit_h_max 10
_diffrn_reflns_limit_h_min 0
_diffrn_reflns_limit_k_max 10
_diffrn_reflns_limit_k_min -12
_diffrn_reflns_limit_l_max 15
_diffrn_reflns_limit_l_min -15
_diffrn_reflns_number 3626
_diffrn_reflns_theta_full 55.00
_diffrn_reflns_theta_max 55.00
_diffrn_reflns_theta_min 3.17
_diffrn_standards_decay_% 0.3
_diffrn_standards_interval_count 100
_diffrn_standards_number 3
_exptl_absorpt_coefficient_mu 0.788
_exptl_absorpt_correction_type none
_exptl_crystal_colour colourless
_exptl_crystal_density_diffrn 1.245
_exptl_crystal_density_method 'not measured'
_exptl_crystal_description needle
_exptl_crystal_F_000 536
_exptl_crystal_size_max 0.5
_exptl_crystal_size_mid 0.2
_exptl_crystal_size_min 0.2
_refine_diff_density_max 0.136
_refine_diff_density_min -0.131
_refine_ls_extinction_coef 0.0068(5)
_refine_ls_extinction_expression Fc^*^=kFc[1+0.001xFc^2^\l^3^/sin(2\q)]^-1/4^
_refine_ls_extinction_method 'SHELXL97 (Sheldrick, 1997)'
_refine_ls_goodness_of_fit_ref 1.025
_refine_ls_hydrogen_treatment mixed
_refine_ls_matrix_type full
_refine_ls_number_parameters 362
_refine_ls_number_reflns 3385
_refine_ls_number_restraints 0
_refine_ls_restrained_S_all 1.025
_refine_ls_R_factor_all 0.0659
_refine_ls_R_factor_gt 0.0448
_refine_ls_shift/su_max 0.000
_refine_ls_shift/su_mean 0.000
_refine_ls_structure_factor_coef Fsqd
_refine_ls_weighting_details 'calc w = 1/[\s^2^(Fo^2^)+(0.0304P)^2^+0.4196P] where P=(Fo^2^+2Fc^2^)/3'
_refine_ls_weighting_scheme calc
_refine_ls_wR_factor_gt 0.1047
_refine_ls_wR_factor_ref 0.1110
_reflns_number_gt 2591
_reflns_number_total 3385
_reflns_threshold_expression I>2\s(I)
_cod_data_source_file lh6404.cif
_cod_data_source_block MFBM
_cod_depositor_comments
;
The following automatic conversions were performed:
'_symmetry_cell_setting' value 'Triclinic' changed to 'triclinic'
according to '/home/saulius/struct/CIF-dictionaries/cif_core.dic'
dictionary named 'cif_core.dic' version 2.4.1 from 2010-06-29.

Automatic conversion script
Id: cif_fix_enum 1527 2010-12-29 10:47:43Z saulius 

The following automatic conversions were performed:

'_symmetry_cell_setting' value 'Triclinic' changed to 'triclinic'
according to /home/saulius/struct/CIF-dictionaries/cif_core.dic
dictionary named 'cif_core.dic' version 2.4.1 from 2010-06-29.

Automatic conversion script
Id: cif_fix_values 1715 2011-07-08 13:25:40Z adriana 
;
_cod_database_code 2205759
_cod_database_fobs_code 2205759

loop_
_symmetry_equiv_pos_as_xyz
'x, y, z'
'-x, -y, -z'

loop_
_atom_site_label
_atom_site_fract_x
_atom_site_fract_y
_atom_site_fract_z
_atom_site_U_iso_or_equiv
_atom_site_adp_type
_atom_site_calc_flag
_atom_site_refinement_flags
_atom_site_occupancy
_atom_site_type_symbol
C1A 0.5149(3) 0.9835(3) 0.23702(18) 0.0472(7) Uani d . 1 C
C2A 0.5844(4) 0.9179(4) 0.2572(3) 0.0799(10) Uani d . 1 C
H2A 0.5585 0.8726 0.3082 0.132(5) Uiso calc R 1 H
C3A 0.6925(5) 0.9163(5) 0.2044(4) 0.1169(16) Uani d . 1 C
H3A 0.7368 0.8699 0.2204 0.132(5) Uiso calc R 1 H
C4A 0.7329(6) 0.9797(6) 0.1319(4) 0.1343(19) Uani d . 1 C
H4A 0.8045 0.9779 0.0962 0.132(5) Uiso calc R 1 H
C5A 0.6684(7) 1.0471(7) 0.1106(4) 0.168(3) Uani d . 1 C
H5A 0.6986 1.0946 0.0608 0.132(5) Uiso calc R 1 H
C6A 0.5581(5) 1.0471(5) 0.1614(3) 0.1156(16) Uani d . 1 C
H6A 0.5123 1.0918 0.1435 0.132(5) Uiso calc R 1 H
C7A 0.3992(3) 0.9867(2) 0.29713(16) 0.0416(6) Uani d . 1 C
C8A 0.2945(3) 1.0244(2) 0.24649(16) 0.0447(6) Uani d . 1 C
H8A1 0.2296 1.0322 0.2891 0.067(2) Uiso calc R 1 H
H8A2 0.3697 1.1150 0.2293 0.067(2) Uiso calc R 1 H
C9A 0.5083(3) 1.1022(3) 0.38978(19) 0.0585(8) Uani d . 1 C
H9A1 0.4351 1.0995 0.4305 0.067(2) Uiso calc R 1 H
H9A2 0.5813 1.0858 0.4246 0.067(2) Uiso calc R 1 H
C10A 0.1020(3) 0.9488(3) 0.10240(17) 0.0417(6) Uani d . 1 C
C11A 0.7723(3) 1.3340(3) 0.41496(18) 0.0504(7) Uani d . 1 C
C12A 0.2810(3) 0.8479(3) 0.32800(19) 0.0519(7) Uani d . 1 C
H12A 0.2153 0.7712 0.2723 0.067(2) Uiso calc R 1 H
H12B 0.2056 0.8523 0.3618 0.067(2) Uiso calc R 1 H
H12C 0.3477 0.8325 0.3693 0.067(2) Uiso calc R 1 H
O1A 0.1799(2) 0.91556(16) 0.16110(11) 0.0468(5) Uani d . 1 O
O2A 0.1268(2) 1.06209(19) 0.11842(12) 0.0592(5) Uani d . 1 O
O3A 0.6111(2) 1.23877(18) 0.36534(14) 0.0727(6) Uani d . 1 O
O4A 0.8342(2) 1.30945(18) 0.47864(13) 0.0594(5) Uani d . 1 O
N1A -0.0057(3) 0.8450(3) 0.02634(18) 0.0609(7) Uani d . 1 N
H101 -0.045(3) 0.867(3) -0.017(2) 0.056(8) Uiso d . 1 H
H102 -0.010(3) 0.774(3) 0.0180(19) 0.055(9) Uiso d . 1 H
N2A 0.8478(4) 1.4540(3) 0.3871(2) 0.0821(10) Uani d . 1 N
H103 0.793(4) 1.465(4) 0.339(3) 0.098(12) Uiso d . 1 H
H104 0.946(4) 1.526(4) 0.419(2) 0.085(11) Uiso d . 1 H
C1B 0.4971(3) 0.4980(3) 0.26383(19) 0.0516(7) Uani d . 1 C
C2B 0.6577(4) 0.6249(3) 0.3006(3) 0.0754(10) Uani d . 1 C
H2B 0.6752 0.6862 0.3548 0.132(5) Uiso calc R 1 H
C3B 0.7931(5) 0.6619(5) 0.2576(4) 0.1065(15) Uani d . 1 C
H3B 0.8996 0.7487 0.2829 0.132(5) Uiso calc R 1 H
C4B 0.7742(7) 0.5753(7) 0.1803(5) 0.1212(18) Uani d . 1 C
H4B 0.8665 0.6018 0.1526 0.132(5) Uiso calc R 1 H
C5B 0.6180(6) 0.4481(5) 0.1431(3) 0.1106(14) Uani d . 1 C
H5B 0.6038 0.3871 0.0899 0.132(5) Uiso calc R 1 H
C6B 0.4797(4) 0.4093(4) 0.1842(2) 0.0794(10) Uani d . 1 C
H6B 0.3738 0.3224 0.1579 0.132(5) Uiso calc R 1 H
C7B 0.3437(3) 0.4531(2) 0.30873(16) 0.0451(6) Uani d . 1 C
C8B 0.2885(3) 0.3191(3) 0.34336(18) 0.0488(7) Uani d . 1 C
H8B1 0.2513 0.2438 0.2891 0.067(2) Uiso calc R 1 H
H8B2 0.3837 0.3376 0.3871 0.067(2) Uiso calc R 1 H
C9B 0.1962(3) 0.4145(3) 0.23310(19) 0.0541(7) Uani d . 1 C
H9B1 0.1614 0.3358 0.1826 0.067(2) Uiso calc R 1 H
H9B2 0.0994 0.3865 0.2617 0.067(2) Uiso calc R 1 H
C10B 0.0965(4) 0.1674(3) 0.43385(18) 0.0482(7) Uani d . 1 C
C11B 0.1554(4) 0.5157(3) 0.11300(18) 0.0521(7) Uani d . 1 C
C12B 0.3844(4) 0.5665(3) 0.3921(2) 0.0685(9) Uani d . 1 C
H12D 0.4732 0.5873 0.4417 0.067(2) Uiso calc R 1 H
H12E 0.2841 0.5328 0.4171 0.067(2) Uiso calc R 1 H
H12F 0.4217 0.6509 0.3700 0.067(2) Uiso calc R 1 H
O1B 0.1502(2) 0.27672(18) 0.39171(12) 0.0549(5) Uani d . 1 O
O2B 0.1623(3) 0.1091(2) 0.43483(14) 0.0693(6) Uani d . 1 O
O3B 0.2520(2) 0.53685(17) 0.19402(12) 0.0595(5) Uani d . 1 O
O4B 0.0244(3) 0.4002(2) 0.07246(14) 0.0745(7) Uani d . 1 O
N1B -0.0319(4) 0.1358(3) 0.4752(2) 0.0659(8) Uani d . 1 N
H201 -0.071(3) 0.179(3) 0.4685(19) 0.055(9) Uiso d . 1 H
H202 -0.085(4) 0.063(3) 0.501(2) 0.076(10) Uiso d . 1 H
N2B 0.2187(4) 0.6347(3) 0.0825(2) 0.0737(9) Uani d . 1 N
H203 0.163(4) 0.632(3) 0.033(2) 0.069(10) Uiso d . 1 H
H204 0.314(5) 0.710(4) 0.115(3) 0.115(15) Uiso d . 1 H

loop_
_atom_site_aniso_label
_atom_site_aniso_U_11
_atom_site_aniso_U_22
_atom_site_aniso_U_33
_atom_site_aniso_U_12
_atom_site_aniso_U_13
_atom_site_aniso_U_23
C1A 0.0373(14) 0.0431(14) 0.0555(16) 0.0202(12) 0.0084(12) 0.0219(12)
C2A 0.085(2) 0.096(2) 0.111(3) 0.071(2) 0.050(2) 0.064(2)
C3A 0.116(3) 0.148(4) 0.179(4) 0.112(3) 0.086(3) 0.099(4)
C4A 0.139(4) 0.205(5) 0.175(5) 0.141(4) 0.115(4) 0.127(4)
C5A 0.202(5) 0.291(7) 0.193(5) 0.207(6) 0.160(5) 0.194(6)
C6A 0.130(3) 0.190(4) 0.142(4) 0.134(4) 0.096(3) 0.127(4)
C7A 0.0403(14) 0.0395(14) 0.0419(14) 0.0235(12) 0.0018(11) 0.0110(11)
C8A 0.0453(15) 0.0426(14) 0.0395(14) 0.0272(12) -0.0059(12) -0.0015(11)
C9A 0.0574(18) 0.0459(16) 0.0524(16) 0.0235(14) -0.0053(13) 0.0126(13)
C10A 0.0407(15) 0.0419(15) 0.0403(14) 0.0247(13) 0.0047(12) 0.0094(12)
C11A 0.0557(17) 0.0408(16) 0.0455(15) 0.0278(14) -0.0027(14) 0.0035(13)
C12A 0.0482(16) 0.0504(16) 0.0527(16) 0.0266(14) 0.0116(13) 0.0193(13)
O1A 0.0493(10) 0.0434(9) 0.0432(10) 0.0295(9) -0.0064(8) 0.0031(8)
O2A 0.0697(13) 0.0538(12) 0.0540(11) 0.0433(10) -0.0124(9) -0.0004(9)
O3A 0.0659(13) 0.0413(11) 0.0710(13) 0.0182(10) -0.0279(11) 0.0113(9)
O4A 0.0513(11) 0.0529(11) 0.0636(12) 0.0290(10) -0.0069(9) 0.0146(9)
N1A 0.0722(18) 0.0456(15) 0.0522(15) 0.0357(14) -0.0170(13) -0.0007(13)
N2A 0.075(2) 0.0448(16) 0.083(2) 0.0188(16) -0.0245(17) 0.0207(14)
C1B 0.0521(17) 0.0443(15) 0.0549(17) 0.0258(14) 0.0089(13) 0.0256(13)
C2B 0.053(2) 0.061(2) 0.098(2) 0.0271(17) 0.0022(18) 0.0321(18)
C3B 0.051(2) 0.096(3) 0.170(5) 0.037(2) 0.021(3) 0.074(3)
C4B 0.097(4) 0.136(5) 0.183(5) 0.079(4) 0.085(4) 0.112(4)
C5B 0.123(4) 0.116(4) 0.117(3) 0.075(3) 0.074(3) 0.053(3)
C6B 0.080(2) 0.071(2) 0.077(2) 0.0365(19) 0.0397(19) 0.0275(19)
C7B 0.0551(16) 0.0393(14) 0.0370(13) 0.0275(13) 0.0023(12) 0.0122(11)
C8B 0.0574(17) 0.0514(16) 0.0479(15) 0.0360(14) 0.0168(13) 0.0229(12)
C9B 0.0591(17) 0.0460(15) 0.0537(16) 0.0294(14) 0.0062(13) 0.0223(13)
C10B 0.0615(18) 0.0475(15) 0.0471(15) 0.0362(14) 0.0209(14) 0.0225(12)
C11B 0.074(2) 0.0514(17) 0.0413(15) 0.0448(17) 0.0031(14) 0.0105(13)
C12B 0.096(2) 0.0550(18) 0.0526(17) 0.0467(18) 0.0082(16) 0.0113(14)
O1B 0.0694(12) 0.0586(11) 0.0623(11) 0.0470(10) 0.0303(10) 0.0343(9)
O2B 0.0938(15) 0.0769(14) 0.0891(15) 0.0689(13) 0.0539(13) 0.0544(12)
O3B 0.0688(12) 0.0460(10) 0.0514(11) 0.0306(10) -0.0066(9) 0.0171(8)
O4B 0.0874(16) 0.0480(12) 0.0681(13) 0.0377(12) -0.0227(12) 0.0060(10)
N1B 0.0785(19) 0.0733(19) 0.0854(19) 0.0583(17) 0.0451(16) 0.0484(16)
N2B 0.097(2) 0.0552(17) 0.0562(17) 0.0436(18) -0.0120(16) 0.0172(14)

loop_
_atom_type_symbol
_atom_type_description
_atom_type_scat_dispersion_real
_atom_type_scat_dispersion_imag
_atom_type_scat_source
C C 0.0181 0.0091 'International Tables Vol C Tables 4.2.6.8 and 6.1.1.4'
H H 0.0000 0.0000 'International Tables Vol C Tables 4.2.6.8 and 6.1.1.4'
N N 0.0311 0.0180 'International Tables Vol C Tables 4.2.6.8 and 6.1.1.4'
O O 0.0492 0.0322 'International Tables Vol C Tables 4.2.6.8 and 6.1.1.4'

loop_
_geom_angle_atom_site_label_1
_geom_angle_atom_site_label_2
_geom_angle_atom_site_label_3
_geom_angle
C6A C1A C2A 115.5(3)
C6A C1A C7A 122.9(3)
C2A C1A C7A 121.6(2)
C1A C2A C3A 122.3(3)
C1A C2A H2A 118.8
C3A C2A H2A 118.8
C4A C3A C2A 120.7(4)
C4A C3A H3A 119.6
C2A C3A H3A 119.6
C3A C4A C5A 118.6(4)
C3A C4A H4A 120.7
C5A C4A H4A 120.7
C4A C5A C6A 121.2(4)
C4A C5A H5A 119.4
C6A C5A H5A 119.4
C1A C6A C5A 121.6(3)
C1A C6A H6A 119.2
C5A C6A H6A 119.2
C8A C7A C12A 109.6(2)
C8A C7A C1A 112.7(2)
C12A C7A C1A 112.3(2)
C8A C7A C9A 105.8(2)
C12A C7A C9A 106.4(2)
C1A C7A C9A 109.6(2)
O1A C8A C7A 109.30(18)
O1A C8A H8A1 109.8
C7A C8A H8A1 109.8
O1A C8A H8A2 109.8
C7A C8A H8A2 109.8
H8A1 C8A H8A2 108.3
O3A C9A C7A 109.1(2)
O3A C9A H9A1 109.9
C7A C9A H9A1 109.9
O3A C9A H9A2 109.9
C7A C9A H9A2 109.9
H9A1 C9A H9A2 108.3
O2A C10A N1A 124.1(2)
O2A C10A O1A 123.2(2)
N1A C10A O1A 112.7(2)
O4A C11A N2A 126.2(3)
O4A C11A O3A 122.7(2)
N2A C11A O3A 111.1(3)
C7A C12A H12A 109.5
C7A C12A H12B 109.5
H12A C12A H12B 109.5
C7A C12A H12C 109.5
H12A C12A H12C 109.5
H12B C12A H12C 109.5
C10A O1A C8A 114.40(18)
C11A O3A C9A 117.9(2)
C10A N1A H101 115.2(18)
C10A N1A H102 118.5(19)
H101 N1A H102 124(3)
C11A N2A H103 121(2)
C11A N2A H104 119(2)
H103 N2A H104 120(3)
C2B C1B C6B 117.0(3)
C2B C1B C7B 122.5(3)
C6B C1B C7B 120.5(2)
C1B C2B C3B 120.7(4)
C1B C2B H2B 119.6
C3B C2B H2B 119.6
C4B C3B C2B 121.6(4)
C4B C3B H3B 119.2
C2B C3B H3B 119.2
C5B C4B C3B 119.2(4)
C5B C4B H4B 120.4
C3B C4B H4B 120.4
C4B C5B C6B 120.3(4)
C4B C5B H5B 119.9
C6B C5B H5B 119.9
C1B C6B C5B 121.2(3)
C1B C6B H6B 119.4
C5B C6B H6B 119.4
C9B C7B C12B 109.2(2)
C9B C7B C1B 110.2(2)
C12B C7B C1B 113.1(2)
C9B C7B C8B 107.8(2)
C12B C7B C8B 110.1(2)
C1B C7B C8B 106.3(2)
O1B C8B C7B 108.6(2)
O1B C8B H8B1 110.0
C7B C8B H8B1 110.0
O1B C8B H8B2 110.0
C7B C8B H8B2 110.0
H8B1 C8B H8B2 108.3
O3B C9B C7B 108.2(2)
O3B C9B H9B1 110.1
C7B C9B H9B1 110.1
O3B C9B H9B2 110.1
C7B C9B H9B2 110.1
H9B1 C9B H9B2 108.4
O2B C10B O1B 122.9(2)
O2B C10B N1B 125.7(2)
O1B C10B N1B 111.5(2)
O4B C11B O3B 123.1(2)
O4B C11B N2B 124.7(3)
O3B C11B N2B 112.2(3)
C7B C12B H12D 109.5
C7B C12B H12E 109.5
H12D C12B H12E 109.5
C7B C12B H12F 109.5
H12D C12B H12F 109.5
H12E C12B H12F 109.5
C10B O1B C8B 116.13(19)
C11B O3B C9B 116.9(2)
C10B N1B H201 118.6(19)
C10B N1B H202 121(2)
H201 N1B H202 119(3)
C11B N2B H203 118(2)
C11B N2B H204 118(3)
H203 N2B H204 124(3)

loop_
_geom_bond_atom_site_label_1
_geom_bond_atom_site_label_2
_geom_bond_distance
C1A C6A 1.359(4)
C1A C2A 1.362(4)
C1A C7A 1.526(4)
C2A C3A 1.388(5)
C2A H2A 0.9300
C3A C4A 1.317(5)
C3A H3A 0.9300
C4A C5A 1.343(6)
C4A H4A 0.9300
C5A C6A 1.381(5)
C5A H5A 0.9300
C6A H6A 0.9300
C7A C8A 1.521(3)
C7A C12A 1.522(3)
C7A C9A 1.536(3)
C8A O1A 1.444(3)
C8A H8A1 0.9700
C8A H8A2 0.9700
C9A O3A 1.442(3)
C9A H9A1 0.9700
C9A H9A2 0.9700
C10A O2A 1.220(3)
C10A N1A 1.324(3)
C10A O1A 1.339(3)
C11A O4A 1.213(3)
C11A N2A 1.311(3)
C11A O3A 1.339(3)
C12A H12A 0.9600
C12A H12B 0.9600
C12A H12C 0.9600
N1A H101 0.86(3)
N1A H102 0.82(3)
N2A H103 0.90(4)
N2A H104 0.86(4)
C1B C2B 1.381(4)
C1B C6B 1.390(4)
C1B C7B 1.533(4)
C2B C3B 1.388(5)
C2B H2B 0.9300
C3B C4B 1.343(6)
C3B H3B 0.9300
C4B C5B 1.364(6)
C4B H4B 0.9300
C5B C6B 1.391(5)
C5B H5B 0.9300
C6B H6B 0.9300
C7B C9B 1.520(3)
C7B C12B 1.523(4)
C7B C8B 1.530(3)
C8B O1B 1.445(3)
C8B H8B1 0.9700
C8B H8B2 0.9700
C9B O3B 1.440(3)
C9B H9B1 0.9700
C9B H9B2 0.9700
C10B O2B 1.214(3)
C10B O1B 1.341(3)
C10B N1B 1.329(4)
C11B O4B 1.214(3)
C11B O3B 1.327(3)
C11B N2B 1.330(4)
C12B H12D 0.9600
C12B H12E 0.9600
C12B H12F 0.9600
N1B H201 0.83(3)
N1B H202 0.87(3)
N2B H203 0.83(3)
N2B H204 0.86(4)

loop_
_geom_hbond_atom_site_label_D
_geom_hbond_atom_site_label_H
_geom_hbond_atom_site_label_A
_geom_hbond_site_symmetry_A
_geom_hbond_distance_DH
_geom_hbond_distance_HA
_geom_hbond_distance_DA
_geom_hbond_angle_DHA
N1A H101 O2A 2_575 0.86(3) 2.09(3) 2.946(3) 176(3)
N1B H201 O4A 1_445 0.83(3) 2.26(3) 3.079(3) 170(3)
N1A H102 O4B 2_565 0.82(3) 2.25(3) 3.012(4) 154(3)
N1B H202 O2B 2_556 0.87(3) 2.10(3) 2.954(3) 167(3)
N2A H104 O4A 2_786 0.86(4) 2.09(4) 2.936(4) 169(3)
N2B H203 O4B 2_565 0.83(3) 2.10(3) 2.914(4) 166(3)
C6B H6B O2A 1_545 0.93 2.52 3.414(4) 162
C8A H8A1 O2B 1_565 0.97 2.50 3.431(3) 160
N2B H204 Cg1 1_555 0.86(4) 2.80(4) 3.640(4) 166(4)
N2A H103 Cg2 1_565 0.90(4) 2.72(5) 3.619(4) 169(4)

loop_
_geom_torsion_atom_site_label_1
_geom_torsion_atom_site_label_2
_geom_torsion_atom_site_label_3
_geom_torsion_atom_site_label_4
_geom_torsion
C6A C1A C2A C3A 0.2(6)
C7A C1A C2A C3A -178.8(3)
C1A C2A C3A C4A 0.3(7)
C2A C3A C4A C5A 0.6(9)
C3A C4A C5A C6A -1.8(10)
C2A C1A C6A C5A -1.4(7)
C7A C1A C6A C5A 177.5(4)
C4A C5A C6A C1A 2.4(9)
C6A C1A C7A C8A 18.4(4)
C2A C1A C7A C8A -162.7(3)
C6A C1A C7A C12A 142.8(3)
C2A C1A C7A C12A -38.4(3)
C6A C1A C7A C9A -99.1(4)
C2A C1A C7A C9A 79.7(3)
C12A C7A C8A O1A -62.1(3)
C1A C7A C8A O1A 63.8(3)
C9A C7A C8A O1A -176.43(19)
C8A C7A C9A O3A -57.7(3)
C12A C7A C9A O3A -174.2(2)
C1A C7A C9A O3A 64.1(3)
O2A C10A O1A C8A 1.0(3)
N1A C10A O1A C8A -178.2(2)
C7A C8A O1A C10A -169.4(2)
O4A C11A O3A C9A 0.3(4)
N2A C11A O3A C9A -177.9(3)
C7A C9A O3A C11A -140.0(2)
C6B C1B C2B C3B 1.5(4)
C7B C1B C2B C3B -179.8(3)
C1B C2B C3B C4B -1.3(6)
C2B C3B C4B C5B 0.2(7)
C3B C4B C5B C6B 0.6(7)
C2B C1B C6B C5B -0.8(5)
C7B C1B C6B C5B -179.5(3)
C4B C5B C6B C1B -0.3(6)
C2B C1B C7B C9B 126.8(3)
C6B C1B C7B C9B -54.6(3)
C2B C1B C7B C12B 4.3(3)
C6B C1B C7B C12B -177.1(3)
C2B C1B C7B C8B -116.7(3)
C6B C1B C7B C8B 62.0(3)
C9B C7B C8B O1B -65.3(3)
C12B C7B C8B O1B 53.7(3)
C1B C7B C8B O1B 176.57(19)
C12B C7B C9B O3B 65.4(3)
C1B C7B C9B O3B -59.5(3)
C8B C7B C9B O3B -175.1(2)
O2B C10B O1B C8B 2.4(4)
N1B C10B O1B C8B -179.3(2)
C7B C8B O1B C10B -174.4(2)
O4B C11B O3B C9B 0.7(4)
N2B C11B O3B C9B -179.4(3)
C7B C9B O3B C11B 165.4(2)

loop_
_cod_related_entry_id
_cod_related_entry_database
_cod_related_entry_code
1 ChemSpider 80874
